data_4116060
loop_
_publ_author_name
'Rodolphe Cl\'erac'
'F. Albert Cotton'
'Lee M. Daniels'
'Kim R. Dunbar'
'Kristin Kirschbaum'
'Carlos A. Murillo'
'A. Alan Pinkerton'
'Arthur J. Schultz'
'Xiaoping Wang'

_publ_contact_author_address
; Dept. of Chemistry
  P.O. Box 30012
  Texas A&M University
  College Station, TX 77842-3012
  USA
;
_publ_contact_author_email cotton@tamu.edu
_publ_contact_author_fax '(409) 845 9351'
_publ_contact_author_name 'F.A. Cotton'
_publ_contact_author_phone '(409) 845 4432'
_publ_section_title
;
 Linear Tricobalt Compounds with Di(2-pyridyl)amide (dpa) Ligands:
 Temperature Dependence of the Structural and Magnetic Properties of
 Symmetrical and Unsymmetrical Forms of Co3(dpa)4Cl2 in the Solid State
;
_journal_name_full 'Journal of the American Chemical Society'
_journal_page_first 6226
_journal_page_last 6236
_journal_paper_doi 10.1021/ja000515q
_journal_volume 122
_journal_year 2000
_chemical_compound_source synthesis
_chemical_formula_structural 'Co3(dpa)4Cl2 2CH2Cl2'
_chemical_formula_sum 'C42 H36 Cl6 Co3 N12'
_chemical_formula_weight 1098.32
_chemical_name_systematic
; 
 ? 
;
_space_group_IT_number 82
_symmetry_cell_setting tetragonal
_symmetry_space_group_name_Hall 'I -4'
_symmetry_space_group_name_H-M 'I -4'
_atom_sites_solution_hydrogens geom
_atom_sites_solution_primary direct
_atom_sites_solution_secondary difmap
_audit_creation_method SHELXL
_cell_angle_alpha 90.00
_cell_angle_beta 90.00
_cell_angle_gamma 90.00
_cell_formula_units_Z 8
_cell_length_a 27.004(4)
_cell_length_b 27.004(4)
_cell_length_c 12.230(2)
_cell_measurement_reflns_used 689
_cell_measurement_temperature 20(2)
_cell_measurement_theta_max 25.00
_cell_measurement_theta_min 0.80
_cell_volume 8918(2)
_computing_cell_refinement SMART
_computing_data_collection SMART
_computing_data_reduction SAINT
_computing_structure_refinement 'SHELXL-93 (Sheldrick, 1993)'
_computing_structure_solution 'SHELXS-86 (Sheldrick, 1990)'
_diffrn_ambient_temperature 20(2)
_diffrn_measurement_device 'SMART 2000'
_diffrn_radiation_monochromator graphite
_diffrn_radiation_source 'sealed tube'
_diffrn_radiation_type AgK\a
_diffrn_radiation_wavelength 0.56086
_diffrn_reflns_av_R_equivalents 0.0691
_diffrn_reflns_av_sigmaI/netI 0.0755
_diffrn_reflns_limit_h_max 36
_diffrn_reflns_limit_h_min -42
_diffrn_reflns_limit_k_max 46
_diffrn_reflns_limit_k_min -45
_diffrn_reflns_limit_l_max 22
_diffrn_reflns_limit_l_min -16
_diffrn_reflns_number 35003
_diffrn_reflns_theta_max 23.00
_diffrn_reflns_theta_min 1.19
_exptl_absorpt_coefficient_mu 0.783
_exptl_absorpt_correction_T_max 0.595
_exptl_absorpt_correction_T_min 0.841
_exptl_absorpt_correction_type SADABS
_exptl_crystal_colour 'dark brown'
_exptl_crystal_density_diffrn 1.636
_exptl_crystal_description columnar
_exptl_crystal_F_000 4440
_exptl_crystal_size_max 0.38
_exptl_crystal_size_mid 0.23
_exptl_crystal_size_min 0.16
_refine_diff_density_max 1.018
_refine_diff_density_min -0.521
_refine_diff_density_rms 0.117
_refine_ls_abs_structure_details 'Flack H D (1983), Acta Cryst. A39, 876-881'
_refine_ls_abs_structure_Flack -0.01(2)
_refine_ls_extinction_method none
_refine_ls_goodness_of_fit_all 1.055
_refine_ls_goodness_of_fit_obs 1.102
_refine_ls_hydrogen_treatment noref
_refine_ls_matrix_type full
_refine_ls_number_parameters 609
_refine_ls_number_reflns 12520
_refine_ls_number_restraints 18
_refine_ls_restrained_S_all 1.063
_refine_ls_restrained_S_obs 1.110
_refine_ls_R_factor_all 0.0560
_refine_ls_R_factor_obs 0.0416
_refine_ls_shift/esd_max 0.001
_refine_ls_shift/esd_mean 0.000
_refine_ls_structure_factor_coef Fsqd
_refine_ls_weighting_details 'w=1/[\s^2^(Fo^2^)+(0.0402P)^2^+0.0000P] where P=(Fo^2^+2Fc^2^)/3'
_refine_ls_weighting_scheme calc
_refine_ls_wR_factor_all 0.0952
_refine_ls_wR_factor_obs 0.0903
_reflns_number_observed 10441
_reflns_number_total 12528
_reflns_observed_criterion >2sigma(I)
_cod_data_source_file ja000515q_1.cif
_cod_data_source_block u20K
_cod_depositor_comments
;
The following automatic conversions were performed:

'_refine_ls_weighting_scheme' value 'calc
w=1/[\s^2^(Fo^2^)+(0.0402P)^2^+0.0000P] where P=(Fo^2^+2Fc^2^)/3' was
changed to 'calc'. New tag '_refine_ls_weighting_details' was
created. The value of the new tag was set to
'w=1/[\s^2^(Fo^2^)+(0.0402P)^2^+0.0000P] where P=(Fo^2^+2Fc^2^)/3'.

Automatic conversion script
Id: cif_fix_values 3143 2015-03-26 13:38:13Z robertas 
;
_cod_original_cell_volume 8918.3(24)
_cod_database_code 4116060

loop_
_symmetry_equiv_pos_as_xyz
'x, y, z'
'-x, -y, z'
'y, -x, -z'
'-y, x, -z'
'x+1/2, y+1/2, z+1/2'
'-x+1/2, -y+1/2, z+1/2'
'y+1/2, -x+1/2, -z+1/2'
'-y+1/2, x+1/2, -z+1/2'

loop_
_atom_site_aniso_label
_atom_site_aniso_U_11
_atom_site_aniso_U_22
_atom_site_aniso_U_33
_atom_site_aniso_U_23
_atom_site_aniso_U_13
_atom_site_aniso_U_12
Co1 0.0076(2) 0.0061(2) 0.0123(2) 0.0007(2) 0.0010(2) -0.0004(2)
Co2 0.0065(2) 0.0054(2) 0.0106(2) -0.0006(2) 0.0008(2) -0.00033(14)
Co3 0.0059(2) 0.0067(2) 0.0237(3) -0.0007(2) -0.0002(2) -0.0005(2)
Cl1 0.0127(4) 0.0105(4) 0.0151(4) 0.0025(3) 0.0021(3) -0.0006(3)
Cl2 0.0093(3) 0.0118(4) 0.0136(4) 0.0009(3) 0.0005(3) -0.0003(3)
N1 0.0110(13) 0.0065(12) 0.0113(14) 0.0001(10) -0.0012(11) -0.0013(10)
N2 0.0081(12) 0.0093(13) 0.0130(14) 0.0002(11) -0.0001(10) -0.0013(10)
N3 0.0109(13) 0.0093(13) 0.0137(15) 0.0004(11) -0.0012(11) -0.0023(10)
N4 0.0110(13) 0.0085(12) 0.0129(15) -0.0023(11) 0.0011(11) 0.0006(10)
N5 0.0083(12) 0.0064(12) 0.0109(14) -0.0009(10) -0.0012(10) -0.0003(9)
N6 0.0066(12) 0.0103(13) 0.0106(14) 0.0003(10) -0.0002(10) 0.0005(10)
N7 0.0099(12) 0.0059(12) 0.016(2) 0.0002(11) 0.0021(11) -0.0001(9)
N8 0.0061(12) 0.0092(12) 0.0095(14) -0.0020(10) 0.0015(10) 0.0005(9)
N9 0.0106(13) 0.0088(12) 0.0123(15) 0.0001(11) 0.0005(11) -0.0036(10)
N10 0.0101(13) 0.0133(13) 0.0137(14) 0.0007(11) 0.0036(11) 0.0026(10)
N11 0.0108(12) 0.0066(12) 0.0108(14) -0.0015(10) 0.0031(11) 0.0002(9)
N12 0.0079(12) 0.0070(12) 0.0169(15) 0.0003(11) 0.0003(11) 0.0003(9)
C1 0.018(2) 0.013(2) 0.011(2) 0.0037(13) 0.0035(13) -0.0001(12)
C2 0.020(2) 0.016(2) 0.016(2) -0.0003(14) -0.0014(14) -0.0078(14)
C3 0.014(2) 0.022(2) 0.019(2) 0.0061(15) -0.0061(14) -0.0079(13)
C4 0.0091(15) 0.016(2) 0.018(2) 0.0015(14) 0.0023(13) -0.0012(12)
C5 0.0115(15) 0.0063(14) 0.015(2) 0.0050(12) 0.0002(13) -0.0016(11)
C6 0.0056(13) 0.0093(14) 0.016(2) 0.0007(13) 0.0005(12) -0.0030(11)
C7 0.0086(14) 0.015(2) 0.018(2) 0.0044(13) -0.0013(13) 0.0003(12)
C8 0.016(2) 0.025(2) 0.021(2) 0.003(2) 0.0029(15) 0.0089(15)
C9 0.019(2) 0.021(2) 0.017(2) 0.0008(15) 0.0058(15) 0.0042(14)
C10 0.016(2) 0.014(2) 0.014(2) 0.0015(13) -0.0001(13) -0.0019(12)
C11 0.012(2) 0.013(2) 0.013(2) -0.0013(13) 0.0008(13) 0.0010(12)
C12 0.014(2) 0.015(2) 0.015(2) -0.0034(14) 0.0025(14) 0.0021(12)
C13 0.016(2) 0.0051(14) 0.017(2) -0.0023(12) -0.0001(13) 0.0008(12)
C14 0.014(2) 0.0099(15) 0.015(2) 0.0017(13) -0.0005(13) -0.0009(12)
C15 0.0110(15) 0.0087(15) 0.013(2) 0.0000(12) -0.0022(12) -0.0006(11)
C16 0.0065(14) 0.0071(14) 0.014(2) 0.0017(12) -0.0018(12) 0.0010(10)
C17 0.0101(15) 0.0090(15) 0.013(2) 0.0015(12) 0.0002(12) 0.0008(11)
C18 0.0081(14) 0.0078(14) 0.022(2) 0.0013(13) -0.0046(13) -0.0002(11)
C19 0.0087(15) 0.011(2) 0.022(2) 0.0039(13) 0.0012(13) -0.0001(12)
C20 0.0085(14) 0.016(2) 0.013(2) 0.0027(13) -0.0007(12) 0.0007(12)
C21 0.0110(15) 0.0072(14) 0.016(2) 0.0021(12) 0.0021(13) 0.0006(11)
C22 0.0104(15) 0.013(2) 0.019(2) -0.0008(13) 0.0030(13) -0.0040(12)
C23 0.0068(14) 0.0112(15) 0.018(2) -0.0023(13) 0.0006(12) -0.0010(11)
C24 0.0090(14) 0.012(2) 0.013(2) -0.0005(12) 0.0003(12) 0.0002(11)
C25 0.0097(15) 0.0104(15) 0.012(2) -0.0033(12) 0.0012(12) 0.0016(11)
C26 0.0097(15) 0.0088(14) 0.010(2) -0.0020(12) -0.0013(12) -0.0031(11)
C27 0.0108(15) 0.0108(15) 0.012(2) 0.0023(12) 0.0023(12) -0.0017(11)
C28 0.013(2) 0.0093(15) 0.016(2) 0.0008(13) -0.0039(13) 0.0000(12)
C29 0.019(2) 0.0105(15) 0.012(2) 0.0006(12) -0.0059(13) -0.0030(12)
C30 0.016(2) 0.012(2) 0.010(2) -0.0014(13) -0.0001(13) -0.0046(12)
C31 0.011(2) 0.019(2) 0.016(2) 0.0026(14) 0.0057(13) 0.0030(12)
C32 0.015(2) 0.022(2) 0.014(2) -0.0014(14) -0.0007(14) 0.0029(14)
C33 0.015(2) 0.015(2) 0.014(2) -0.0043(13) 0.0019(13) -0.0004(13)
C34 0.014(2) 0.0102(15) 0.018(2) -0.0049(13) 0.0031(14) -0.0008(12)
C35 0.0109(15) 0.0101(15) 0.014(2) -0.0011(12) 0.0036(12) 0.0027(11)
C36 0.0051(14) 0.0115(15) 0.014(2) 0.0012(12) 0.0016(12) -0.0014(11)
C37 0.0108(15) 0.0086(15) 0.017(2) -0.0032(13) -0.0002(13) -0.0004(11)
C38 0.011(2) 0.010(2) 0.027(2) -0.0028(14) 0.0000(14) 0.0027(12)
C39 0.0091(15) 0.013(2) 0.023(2) 0.0044(14) -0.0006(14) 0.0007(12)
C40 0.0082(15) 0.013(2) 0.017(2) 0.0012(13) 0.0002(13) -0.0016(12)
C1S 0.014(2) 0.010(2) 0.013(2) -0.0015(14) 0.0031(15) 0.0007(13)
Cl3 0.0114(4) 0.0129(4) 0.0217(5) -0.0021(4) 0.0021(4) -0.0023(3)
Cl4 0.0126(4) 0.0144(4) 0.0116(4) -0.0008(3) -0.0003(3) 0.0020(3)
C2S 0.018(2) 0.020(2) 0.014(2) -0.004(2) 0.004(2) -0.007(2)
Cl5 0.0056(8) 0.0152(9) 0.0282(11) -0.0058(7) 0.0053(7) 0.0027(6)
Cl6 0.0057(5) 0.0114(5) 0.0242(7) 0.0036(5) 0.0031(5) 0.0036(4)
Cl5' 0.0150(14) 0.0220(15) 0.0194(14) 0.0054(12) 0.0118(11) 0.0102(11)
Cl6' 0.021(2) 0.030(2) 0.021(2) 0.010(2) -0.011(2) -0.012(2)
C3S 0.044(4) 0.042(4) 0.043(4) 0.000 0.000 0.004(2)
Cl7 0.024(2) 0.022(2) 0.049(3) -0.014(2) -0.019(2) 0.0094(15)
Cl7' 0.0295(15) 0.0157(13) 0.0131(13) 0.0036(11) -0.0117(12) -0.0140(11)

loop_
_atom_site_label
_atom_site_type_symbol
_atom_site_fract_x
_atom_site_fract_y
_atom_site_fract_z
_atom_site_U_iso_or_equiv
_atom_site_thermal_displace_type
_atom_site_occupancy
_atom_site_calc_flag
_atom_site_refinement_flags
_atom_site_disorder_group
Co1 Co 0.11617(2) 0.26984(2) 0.21301(4) 0.00865(9) Uani 1 d . -1
Co2 Co 0.09119(2) 0.24629(2) 0.38542(4) 0.00752(9) Uani 1 d . -1
Co3 Co 0.06899(2) 0.22249(2) 0.56669(4) 0.01208(10) Uani 1 d . -1
Cl1 Cl 0.14130(3) 0.29464(3) 0.03040(7) 0.0128(2) Uani 1 d . -1
Cl2 Cl 0.04484(3) 0.20127(3) 0.75310(7) 0.01160(15) Uani 1 d . -1
N1 N 0.04717(10) 0.25552(10) 0.1699(2) 0.0096(5) Uani 1 d . -1
N2 N 0.02519(10) 0.26477(10) 0.3513(2) 0.0101(5) Uani 1 d . -1
N3 N 0.01037(10) 0.26873(10) 0.5368(2) 0.0113(6) Uani 1 d . -1
N4 N 0.13343(10) 0.19934(10) 0.1934(2) 0.0108(6) Uani 1 d . -1
N5 N 0.07903(10) 0.18101(10) 0.3339(2) 0.0085(5) Uani 1 d . -1
N6 N 0.03303(10) 0.16510(10) 0.4897(2) 0.0092(5) Uani 1 d . -1
N7 N 0.18212(10) 0.28034(9) 0.2786(2) 0.0108(5) Uani 1 d . -1
N8 N 0.15779(9) 0.22821(10) 0.4184(2) 0.0083(5) Uani 1 d . -1
N9 N 0.12935(10) 0.17868(10) 0.5588(2) 0.0106(5) Uani 1 d . -1
N10 N 0.11286(10) 0.28050(10) 0.6114(2) 0.0124(6) Uani 1 d . -1
N11 N 0.10443(10) 0.31136(9) 0.4365(2) 0.0094(5) Uani 1 d . -1
N12 N 0.09616(10) 0.33760(10) 0.2584(2) 0.0106(6) Uani 1 d . -1
C1 C 0.03554(13) 0.24215(12) 0.0666(3) 0.0139(7) Uani 1 d . -1
H1A H 0.06166(13) 0.23822(12) 0.0153(3) 0.017 Uiso 1 calc R -1
C2 C -0.01212(13) 0.23394(13) 0.0320(3) 0.0174(7) Uani 1 d . -1
H2A H -0.01868(13) 0.22416(13) -0.0412(3) 0.021 Uiso 1 calc R -1
C3 C -0.05086(13) 0.24029(13) 0.1067(3) 0.0181(7) Uani 1 d . -1
H3A H -0.08427(13) 0.23597(13) 0.0844(3) 0.022 Uiso 1 calc R -1
C4 C -0.03996(12) 0.25279(12) 0.2124(3) 0.0143(7) Uani 1 d . -1
H4A H -0.06593(12) 0.25718(12) 0.2639(3) 0.017 Uiso 1 calc R -1
C5 C 0.00999(12) 0.25924(11) 0.2454(3) 0.0109(6) Uani 1 d . -1
C6 C -0.00269(11) 0.28360(11) 0.4342(3) 0.0103(6) Uani 1 d . -1
C7 C -0.04097(12) 0.31894(12) 0.4186(3) 0.0142(7) Uani 1 d . -1
H7A H -0.04901(12) 0.33004(12) 0.3471(3) 0.017 Uiso 1 calc R -1
C8 C -0.06626(14) 0.33696(14) 0.5071(3) 0.0206(8) Uani 1 d . -1
H8A H -0.09222(14) 0.36026(14) 0.4970(3) 0.025 Uiso 1 calc R -1
C9 C -0.05390(13) 0.32113(13) 0.6119(3) 0.0191(7) Uani 1 d . -1
H9A H -0.07137(13) 0.33288(13) 0.6741(3) 0.023 Uiso 1 calc R -1
C10 C -0.01526(12) 0.28762(12) 0.6225(3) 0.0144(7) Uani 1 d . -1
H10A H -0.00623(12) 0.27731(12) 0.6940(3) 0.017 Uiso 1 calc R -1
C11 C 0.17062(12) 0.18610(12) 0.1266(3) 0.0127(7) Uani 1 d . -1
H11A H 0.18701(12) 0.21143(12) 0.0867(3) 0.015 Uiso 1 calc R -1
C12 C 0.18643(13) 0.13800(12) 0.1125(3) 0.0150(7) Uani 1 d . -1
H12A H 0.21280(13) 0.13023(12) 0.0640(3) 0.018 Uiso 1 calc R -1
C13 C 0.16219(12) 0.10100(12) 0.1722(3) 0.0128(7) Uani 1 d . -1
H13A H 0.17152(12) 0.06732(12) 0.1633(3) 0.015 Uiso 1 calc R -1
C14 C 0.12531(12) 0.11322(12) 0.2429(3) 0.0129(7) Uani 1 d . -1
H14A H 0.10921(12) 0.08802(12) 0.2838(3) 0.016 Uiso 1 calc R -1
C15 C 0.11055(12) 0.16378(11) 0.2561(3) 0.0109(6) Uani 1 d . -1
C16 C 0.04484(11) 0.15190(11) 0.3858(3) 0.0092(6) Uani 1 d . -1
C17 C 0.01994(11) 0.11173(12) 0.3338(3) 0.0109(6) Uani 1 d . -1
H17A H 0.02575(11) 0.10449(12) 0.2588(3) 0.013 Uiso 1 calc R -1
C18 C -0.01295(11) 0.08339(12) 0.3945(3) 0.0127(7) Uani 1 d . -1
H18A H -0.02916(11) 0.05588(12) 0.3619(3) 0.015 Uiso 1 calc R -1
C19 C -0.02207(12) 0.09525(12) 0.5024(3) 0.0138(7) Uani 1 d . -1
H19A H -0.04290(12) 0.07496(12) 0.5461(3) 0.017 Uiso 1 calc R -1
C20 C -0.00034(11) 0.13715(12) 0.5457(3) 0.0123(6) Uani 1 d . -1
H20A H -0.00908(11) 0.14692(12) 0.6178(3) 0.015 Uiso 1 calc R -1
C21 C 0.21550(12) 0.31184(11) 0.2336(3) 0.0113(6) Uani 1 d . -1
H21A H 0.20577(12) 0.33117(11) 0.1723(3) 0.014 Uiso 1 calc R -1
C22 C 0.26321(12) 0.31689(12) 0.2734(3) 0.0142(7) Uani 1 d . -1
H22A H 0.28598(12) 0.33869(12) 0.2390(3) 0.017 Uiso 1 calc R -1
C23 C 0.27727(12) 0.28968(12) 0.3644(3) 0.0120(6) Uani 1 d . -1
H23A H 0.31006(12) 0.29230(12) 0.3919(3) 0.014 Uiso 1 calc R -1
C24 C 0.24359(11) 0.25874(12) 0.4150(3) 0.0113(6) Uani 1 d . -1
H24A H 0.25276(11) 0.24067(12) 0.4785(3) 0.014 Uiso 1 calc R -1
C25 C 0.19518(12) 0.25427(12) 0.3711(3) 0.0109(6) Uani 1 d . -1
C26 C 0.16567(12) 0.18789(12) 0.4831(3) 0.0096(6) Uani 1 d . -1
C27 C 0.20490(12) 0.15406(12) 0.4687(3) 0.0111(6) Uani 1 d . -1
H27A H 0.23047(12) 0.16084(12) 0.4175(3) 0.013 Uiso 1 calc R -1
C28 C 0.20588(12) 0.11120(12) 0.5292(3) 0.0127(7) Uani 1 d . -1
H28A H 0.23161(12) 0.08774(12) 0.5183(3) 0.015 Uiso 1 calc R -1
C29 C 0.16929(12) 0.10220(12) 0.6064(3) 0.0136(6) Uani 1 d . -1
H29A H 0.17020(12) 0.07315(12) 0.6501(3) 0.016 Uiso 1 calc R -1
C30 C 0.13160(12) 0.13622(12) 0.6183(3) 0.0126(6) Uani 1 d . -1
H30A H 0.10621(12) 0.12972(12) 0.6701(3) 0.015 Uiso 1 calc R -1
C31 C 0.13480(12) 0.28093(13) 0.7106(3) 0.0154(7) Uani 1 d . -1
H31A H 0.12667(12) 0.25543(13) 0.7610(3) 0.018 Uiso 1 calc R -1
C32 C 0.16837(13) 0.31652(13) 0.7423(3) 0.0171(7) Uani 1 d . -1
H32A H 0.18228(13) 0.31619(13) 0.8137(3) 0.021 Uiso 1 calc R -1
C33 C 0.18145(13) 0.35309(13) 0.6670(3) 0.0147(7) Uani 1 d . -1
H33A H 0.20501(13) 0.37772(13) 0.6863(3) 0.018 Uiso 1 calc R -1
C34 C 0.16013(12) 0.35336(12) 0.5649(3) 0.0140(7) Uani 1 d . -1
H34A H 0.16904(12) 0.37796(12) 0.5130(3) 0.017 Uiso 1 calc R -1
C35 C 0.12470(12) 0.31658(12) 0.5379(3) 0.0117(6) Uani 1 d . -1
C36 C 0.09679(11) 0.34966(12) 0.3657(3) 0.0102(6) Uani 1 d . -1
C37 C 0.08606(11) 0.39880(12) 0.3991(3) 0.0122(6) Uani 1 d . -1
H37A H 0.08717(11) 0.40738(12) 0.4744(3) 0.015 Uiso 1 calc R -1
C38 C 0.07406(12) 0.43390(13) 0.3224(3) 0.0159(7) Uani 1 d . -1
H38A H 0.06794(12) 0.46715(13) 0.3440(3) 0.019 Uiso 1 calc R -1
C39 C 0.07092(12) 0.42025(12) 0.2120(3) 0.0149(7) Uani 1 d . -1
H39A H 0.06164(12) 0.44370(12) 0.1578(3) 0.018 Uiso 1 calc R -1
C40 C 0.08164(12) 0.37189(12) 0.1839(3) 0.0126(7) Uani 1 d . -1
H40A H 0.07874(12) 0.36224(12) 0.1095(3) 0.015 Uiso 1 calc R -1
C1S C 0.05188(13) 0.09604(13) -0.0746(3) 0.0125(7) Uani 0.90 d P -1
H1SA H 0.05277(13) 0.13188(13) -0.0915(3) 0.015 Uiso 0.90 calc PR -1
H1SB H 0.04485(13) 0.09230(13) 0.0044(3) 0.015 Uiso 0.90 calc PR -1
Cl3 Cl 0.00379(3) 0.06766(3) -0.15106(8) 0.0153(2) Uani 0.90 d P -1
Cl4 Cl 0.11034(3) 0.06960(3) -0.10428(8) 0.0129(2) Uani 0.90 d P -1
C2S C 0.0469(2) 0.3488(2) 0.8497(4) 0.0170(8) Uani 0.85 d P -1
Cl5 Cl -0.00449(6) 0.36317(7) 0.9305(2) 0.0163(4) Uani 0.55 d P 1
Cl6 Cl 0.05681(4) 0.38875(4) 0.74099(11) 0.0138(2) Uani 0.65 d P 1
Cl5' Cl -0.01806(14) 0.35021(14) 0.8998(3) 0.0188(7) Uani 0.30 d PU 2
Cl6' Cl 0.0562(2) 0.4204(2) 0.8701(4) 0.0240(10) Uani 0.20 d P 2
C3S C 0.0000 0.5000 0.8630(13) 0.043(3) Uani 0.50 d SPU .
Cl7 Cl 0.0677(2) 0.49333(15) 0.9105(4) 0.0318(10) Uani 0.25 d P .
Cl7' Cl -0.0403(2) 0.51013(13) 0.9601(3) 0.0195(7) Uani 0.25 d PU 2

loop_
_atom_type_symbol
_atom_type_description
_atom_type_scat_dispersion_real
_atom_type_scat_dispersion_imag
_atom_type_scat_source
C C 0.0015 0.0009 'International Tables Vol C Tables 4.2.6.8 and 6.1.1.4'
H H 0.0000 0.0000 'International Tables Vol C Tables 4.2.6.8 and 6.1.1.4'
N N 0.0030 0.0019 'International Tables Vol C Tables 4.2.6.8 and 6.1.1.4'
Cl Cl 0.0998 0.0984 'International Tables Vol C Tables 4.2.6.8 and 6.1.1.4'
Co Co 0.3050 0.6296 'International Tables Vol C Tables 4.2.6.8 and 6.1.1.4'

loop_
_geom_angle_atom_site_label_1
_geom_angle_atom_site_label_2
_geom_angle_atom_site_label_3
_geom_angle
N7 Co1 N4 88.56(11)
N7 Co1 N1 171.14(12)
N4 Co1 N1 90.09(11)
N7 Co1 N12 89.97(11)
N4 Co1 N12 170.37(12)
N1 Co1 N12 89.91(11)
N7 Co1 Co2 86.09(9)
N4 Co1 Co2 85.06(9)
N1 Co1 Co2 85.07(8)
N12 Co1 Co2 85.34(9)
N7 Co1 Cl1 94.71(9)
N4 Co1 Cl1 95.07(9)
N1 Co1 Cl1 94.13(9)
N12 Co1 Cl1 94.54(9)
Co2 Co1 Cl1 179.19(3)
N2 Co2 N11 90.34(12)
N2 Co2 N5 90.50(12)
N11 Co2 N5 179.08(12)
N2 Co2 N8 179.32(13)
N11 Co2 N8 89.41(11)
N5 Co2 N8 89.75(11)
N2 Co2 Co1 90.05(9)
N11 Co2 Co1 89.45(9)
N5 Co2 Co1 90.17(9)
N8 Co2 Co1 89.31(9)
N2 Co2 Co3 92.26(9)
N11 Co2 Co3 89.48(9)
N5 Co2 Co3 90.87(9)
N8 Co2 Co3 88.37(9)
Co1 Co2 Co3 177.46(3)
N9 Co3 N10 89.66(11)
N9 Co3 N3 166.79(12)
N10 Co3 N3 91.63(11)
N9 Co3 N6 85.28(11)
N10 Co3 N6 167.42(11)
N3 Co3 N6 90.73(11)
N9 Co3 Co2 84.87(8)
N10 Co3 Co2 84.05(9)
N3 Co3 Co2 82.20(8)
N6 Co3 Co2 84.03(8)
N9 Co3 Cl2 97.06(9)
N10 Co3 Cl2 94.88(9)
N3 Co3 Cl2 95.92(9)
N6 Co3 Cl2 97.16(8)
Co2 Co3 Cl2 177.80(3)
C1 N1 C5 118.7(3)
C1 N1 Co1 121.4(2)
C5 N1 Co1 119.8(2)
C6 N2 C5 125.5(3)
C6 N2 Co2 117.0(2)
C5 N2 Co2 117.5(2)
C10 N3 C6 117.9(3)
C10 N3 Co3 119.1(2)
C6 N3 Co3 122.9(2)
C11 N4 C15 119.3(3)
C11 N4 Co1 120.4(2)
C15 N4 Co1 120.0(2)
C15 N5 C16 123.4(3)
C15 N5 Co2 116.2(2)
C16 N5 Co2 119.7(2)
C16 N6 C20 118.8(3)
C16 N6 Co3 121.0(2)
C20 N6 Co3 120.0(2)
C21 N7 C25 118.9(3)
C21 N7 Co1 121.6(2)
C25 N7 Co1 119.4(2)
C25 N8 C26 123.0(3)
C25 N8 Co2 118.6(2)
C26 N8 Co2 118.3(2)
C30 N9 C26 118.8(3)
C30 N9 Co3 120.4(2)
C26 N9 Co3 120.3(2)
C31 N10 C35 118.9(3)
C31 N10 Co3 120.2(2)
C35 N10 Co3 120.5(2)
C35 N11 C36 124.1(3)
C35 N11 Co2 118.1(2)
C36 N11 Co2 117.6(2)
C36 N12 C40 119.4(3)
C36 N12 Co1 119.3(2)
C40 N12 Co1 121.3(2)
N1 C1 C2 123.3(3)
C1 C2 C3 118.6(3)
C4 C3 C2 119.1(3)
C3 C4 C5 120.3(3)
N2 C5 N1 115.3(3)
N2 C5 C4 124.7(3)
N1 C5 C4 119.7(3)
N2 C6 N3 115.6(3)
N2 C6 C7 123.6(3)
N3 C6 C7 120.7(3)
C8 C7 C6 119.7(3)
C7 C8 C9 119.9(3)
C10 C9 C8 117.8(3)
N3 C10 C9 123.9(3)
N4 C11 C12 124.0(3)
C11 C12 C13 117.5(3)
C14 C13 C12 120.1(3)
C13 C14 C15 120.5(3)
N5 C15 N4 115.6(3)
N5 C15 C14 125.5(3)
N4 C15 C14 118.5(3)
N6 C16 N5 116.2(3)
N6 C16 C17 120.4(3)
N5 C16 C17 123.2(3)
C18 C17 C16 118.8(3)
C19 C18 C17 119.9(3)
C20 C19 C18 118.7(3)
N6 C20 C19 122.9(3)
N7 C21 C22 122.5(3)
C21 C22 C23 119.0(3)
C24 C23 C22 120.0(3)
C23 C24 C25 119.3(3)
N8 C25 N7 115.0(3)
N8 C25 C24 124.6(3)
N7 C25 C24 120.2(3)
N8 C26 N9 115.2(3)
N8 C26 C27 124.2(3)
N9 C26 C27 120.3(3)
C28 C27 C26 119.5(3)
C27 C28 C29 120.0(3)
C30 C29 C28 118.7(3)
N9 C30 C29 122.6(3)
N10 C31 C32 123.2(3)
C31 C32 C33 118.3(3)
C34 C33 C32 119.8(3)
C33 C34 C35 119.4(3)
N11 C35 N10 115.6(3)
N11 C35 C34 123.7(3)
N10 C35 C34 120.3(3)
N12 C36 N11 115.8(3)
N12 C36 C37 120.2(3)
N11 C36 C37 123.8(3)
C38 C37 C36 119.9(3)
C37 C38 C39 119.4(3)
C40 C39 C38 118.4(3)
N12 C40 C39 122.6(3)
Cl4 C1S Cl3 111.7(2)
Cl6 C2S Cl5 114.6(3)
Cl5' C2S Cl6' 93.2(6)
Cl7' C3S Cl7 115.4(9)

loop_
_geom_bond_atom_site_label_1
_geom_bond_atom_site_label_2
_geom_bond_distance
_geom_bond_site_symmetry_2
Co1 N7 1.974(3) .
Co1 N4 1.975(3) .
Co1 N1 1.975(3) .
Co1 N12 1.987(3) .
Co1 Co2 2.3035(7) .
Co1 Cl1 2.4283(10) .
Co2 N2 1.897(3) .
Co2 N11 1.899(3) .
Co2 N5 1.901(3) .
Co2 N8 1.907(3) .
Co2 Co3 2.3847(8) .
Co3 N9 2.016(3) .
Co3 N10 2.039(3) .
Co3 N3 2.049(3) .
Co3 N6 2.057(3) .
Co3 Cl2 2.4396(10) .
N1 C1 1.351(5) .
N1 C5 1.368(4) .
N2 C6 1.362(4) .
N2 C5 1.366(4) .
N3 C10 1.355(5) .
N3 C6 1.364(4) .
N4 C11 1.343(4) .
N4 C15 1.375(4) .
N5 C15 1.358(4) .
N5 C16 1.369(4) .
N6 C16 1.358(4) .
N6 C20 1.360(4) .
N7 C21 1.356(4) .
N7 C25 1.378(4) .
N8 C25 1.359(4) .
N8 C26 1.363(4) .
N9 C30 1.359(4) .
N9 C26 1.372(4) .
N10 C31 1.350(5) .
N10 C35 1.364(4) .
N11 C35 1.363(5) .
N11 C36 1.365(4) .
N12 C36 1.351(4) .
N12 C40 1.357(4) .
C1 C2 1.373(5) .
C2 C3 1.400(5) .
C3 C4 1.367(5) .
C4 C5 1.419(4) .
C6 C7 1.420(4) .
C7 C8 1.369(5) .
C8 C9 1.391(6) .
C9 C10 1.387(5) .
C11 C12 1.378(5) .
C12 C13 1.400(5) .
C13 C14 1.359(5) .
C14 C15 1.431(4) .
C16 C17 1.426(4) .
C17 C18 1.388(5) .
C18 C19 1.380(5) .
C19 C20 1.380(5) .
C21 C22 1.384(5) .
C22 C23 1.386(5) .
C23 C24 1.381(4) .
C24 C25 1.418(4) .
C26 C27 1.410(4) .
C27 C28 1.374(5) .
C28 C29 1.387(5) .
C29 C30 1.379(5) .
C31 C32 1.377(5) .
C32 C33 1.396(5) .
C33 C34 1.375(5) .
C34 C35 1.418(5) .
C36 C37 1.418(4) .
C37 C38 1.372(5) .
C38 C39 1.403(5) .
C39 C40 1.381(5) .
C1S Cl4 1.770(4) .
C1S Cl3 1.774(4) .
C2S Cl6 1.734(5) .
C2S Cl5 1.748(4) .
C3S Cl7' 1.633(12) .
C3S Cl7' 1.634(12) 2_565
C3S Cl7 1.927(6) .
C3S Cl7 1.927(6) 2_565
